data_4510262
loop_
_publ_author_name
'Yue, Cheng-Yang'
'Lei, Xiao-Wu'
'Liu, Rui-Qiu'
'Zhang, Hui-Ping'
'Zhai, Xiu-Rong'
'Li, Wen-Peng'
'Zhou, Meng'
'Zhao, Zhi-Fei'
'Ma, Yun-Xiang'
'Yang, Ya-Dong'

_publ_section_title
;
 Syntheses, Crystal Structures, and Photocatalytic Properties of a Series
 of Mercury Thioantimonates Directed by Transition Metal Complexes
;
_journal_issue 5
_journal_name_full 'Crystal Growth &amp; Design'
_journal_page_first 2411
_journal_paper_doi 10.1021/cg500153u
_journal_volume 14
_journal_year 2014
_chemical_formula_sum 'C8 H26 Hg3 Mn N6 S10 Sb4'
_chemical_formula_weight 1670.66
_chemical_name_systematic
; 
 ? 
;
_space_group_IT_number 14
_symmetry_cell_setting monoclinic
_symmetry_space_group_name_Hall '-P 2ybc'
_symmetry_space_group_name_H-M 'P 1 21/c 1'
_atom_sites_solution_hydrogens geom
_atom_sites_solution_primary direct
_atom_sites_solution_secondary difmap
_audit_creation_method SHELXL-97
_cell_angle_alpha 90.00
_cell_angle_beta 109.557(2)
_cell_angle_gamma 90.00
_cell_formula_units_Z 2
_cell_length_a 11.7218(18)
_cell_length_b 9.9484(15)
_cell_length_c 14.020(2)
_cell_measurement_temperature 296(2)
_cell_volume 1540.6(4)
_computing_cell_refinement 'APEX2 Software Suite (Bruker,2005)'
_computing_data_collection 'APEX2 Software Suite (Bruker,2005)'
_computing_data_reduction 'APEX2 Software Suite (Bruker,2005)'
_computing_structure_refinement 'SHELXL-97 (Sheldrick, 2008)'
_computing_structure_solution 'SHELXS-97 (Sheldrick, 2008)'
_diffrn_ambient_temperature 296(2)
_diffrn_measured_fraction_theta_full 0.989
_diffrn_measured_fraction_theta_max 0.989
_diffrn_measurement_device_type 'Bruker SMART CCD area detector'
_diffrn_measurement_method omega-scan
_diffrn_radiation_monochromator graphite
_diffrn_radiation_source 'fine-focus sealed tube'
_diffrn_radiation_type MoK\a
_diffrn_radiation_wavelength 0.71073
_diffrn_reflns_av_R_equivalents 0.0312
_diffrn_reflns_av_sigmaI/netI 0.0233
_diffrn_reflns_limit_h_max 15
_diffrn_reflns_limit_h_min -15
_diffrn_reflns_limit_k_max 12
_diffrn_reflns_limit_k_min -12
_diffrn_reflns_limit_l_max 18
_diffrn_reflns_limit_l_min -18
_diffrn_reflns_number 17426
_diffrn_reflns_theta_full 27.66
_diffrn_reflns_theta_max 27.66
_diffrn_reflns_theta_min 2.84
_exptl_absorpt_coefficient_mu 19.428
_exptl_absorpt_correction_T_max 0.3433
_exptl_absorpt_correction_T_min 0.2468
_exptl_absorpt_correction_type multi-scan
_exptl_crystal_colour orange
_exptl_crystal_density_diffrn 3.602
_exptl_crystal_density_method 'not measured'
_exptl_crystal_description prism
_exptl_crystal_F_000 1490
_exptl_crystal_size_max 0.1
_exptl_crystal_size_mid 0.08
_exptl_crystal_size_min 0.07
_refine_diff_density_max 1.560
_refine_diff_density_min -1.284
_refine_diff_density_rms 0.161
_refine_ls_extinction_coef 0.00080(7)
_refine_ls_extinction_expression Fc^*^=kFc[1+0.001xFc^2^\l^3^/sin(2\q)]^-1/4^
_refine_ls_extinction_method SHELXL
_refine_ls_goodness_of_fit_ref 1.025
_refine_ls_hydrogen_treatment constr
_refine_ls_matrix_type full
_refine_ls_number_parameters 149
_refine_ls_number_reflns 3560
_refine_ls_number_restraints 0
_refine_ls_restrained_S_all 1.025
_refine_ls_R_factor_all 0.0253
_refine_ls_R_factor_gt 0.0220
_refine_ls_shift/su_max 0.000
_refine_ls_shift/su_mean 0.000
_refine_ls_structure_factor_coef Fsqd
_refine_ls_weighting_details 'calc w=1/[\s^2^(Fo^2^)+(0.0416P)^2^+1.6060P] where P=(Fo^2^+2Fc^2^)/3'
_refine_ls_weighting_scheme calc
_refine_ls_wR_factor_gt 0.0633
_refine_ls_wR_factor_ref 0.0650
_reflns_number_gt 3290
_reflns_number_total 3560
_reflns_threshold_expression >2sigma(I)
_cod_data_source_file cg500153u_si_009.cif
_cod_data_source_block C8N6H26MnHg3Sb4S10
_cod_depositor_comments 'Adding full bibliography for 4510254--4510263.cif.'
_cod_original_sg_symbol_H-M P21/c
_cod_database_code 4510262

loop_
_symmetry_equiv_pos_as_xyz
'x, y, z'
'-x, y+1/2, -z+1/2'
'-x, -y, -z'
'x, -y-1/2, z-1/2'

loop_
_atom_site_label
_atom_site_type_symbol
_atom_site_fract_x
_atom_site_fract_y
_atom_site_fract_z
_atom_site_U_iso_or_equiv
_atom_site_adp_type
_atom_site_occupancy
_atom_site_symmetry_multiplicity
_atom_site_calc_flag
_atom_site_refinement_flags
Mn1 Mn 0.0000 -0.5000 0.0000 0.0143(2) Uani 1 2 d S
Hg1 Hg 0.5000 0.5000 0.0000 0.02476(9) Uani 1 2 d S
Hg2 Hg 0.60561(2) 0.20693(2) 0.166127(16) 0.02827(8) Uani 1 1 d .
Sb1 Sb 0.42827(3) 0.15088(3) -0.12025(2) 0.01901(9) Uani 1 1 d .
Sb2 Sb 0.32206(3) 0.05392(3) 0.19211(2) 0.02136(9) Uani 1 1 d .
S1 S 0.40292(11) 0.29580(11) 0.01798(9) 0.0195(2) Uani 1 1 d .
S2 S 0.53287(11) 0.08024(13) 0.29030(10) 0.0233(3) Uani 1 1 d .
S3 S 0.73238(11) 0.41173(13) 0.18884(10) 0.0244(3) Uani 1 1 d .
S4 S 0.68692(14) 0.02625(13) 0.07974(12) 0.0309(3) Uani 1 1 d .
S5 S 0.24812(11) 0.23551(14) -0.25799(10) 0.0254(3) Uani 1 1 d .
N1 N -0.0263(4) -0.2877(5) 0.0013(4) 0.0318(11) Uani 1 1 d .
H1C H -0.0930 -0.2659 -0.0522 0.038 Uiso 1 1 calc R
N2 N 0.1870(4) -0.4381(5) 0.0331(4) 0.0302(10) Uani 1 1 d .
H2C H 0.2340 -0.4789 0.0900 0.036 Uiso 1 1 calc R
H2D H 0.2128 -0.4630 -0.0179 0.036 Uiso 1 1 calc R
N3 N 0.0146(4) -0.4767(5) 0.1592(3) 0.0320(11) Uani 1 1 d .
H3C H -0.0502 -0.5142 0.1695 0.038 Uiso 1 1 calc R
H3D H 0.0814 -0.5191 0.1990 0.038 Uiso 1 1 calc R
C1 C 0.0806(6) -0.2217(6) -0.0128(5) 0.0432(16) Uani 1 1 d .
H1A H 0.0845 -0.1289 0.0093 0.052 Uiso 1 1 calc R
H1B H 0.0714 -0.2218 -0.0842 0.052 Uiso 1 1 calc R
C2 C -0.0488(6) -0.2504(7) 0.0952(6) 0.0484(17) Uani 1 1 d .
H2A H -0.1346 -0.2592 0.0843 0.058 Uiso 1 1 calc R
H2B H -0.0270 -0.1568 0.1102 0.058 Uiso 1 1 calc R
C3 C 0.1973(5) -0.2925(6) 0.0461(5) 0.0362(14) Uani 1 1 d .
H3A H 0.2620 -0.2600 0.0235 0.043 Uiso 1 1 calc R
H3B H 0.2182 -0.2709 0.1174 0.043 Uiso 1 1 calc R
C4 C 0.0210(6) -0.3350(7) 0.1857(5) 0.0416(15) Uani 1 1 d .
H4A H 0.1050 -0.3066 0.2100 0.050 Uiso 1 1 calc R
H4B H -0.0121 -0.3215 0.2398 0.050 Uiso 1 1 calc R

loop_
_atom_site_aniso_label
_atom_site_aniso_U_11
_atom_site_aniso_U_22
_atom_site_aniso_U_33
_atom_site_aniso_U_23
_atom_site_aniso_U_13
_atom_site_aniso_U_12
Mn1 0.0117(4) 0.0181(5) 0.0124(4) -0.0026(4) 0.0029(4) -0.0026(4)
Hg1 0.03133(16) 0.01553(14) 0.02809(16) -0.00013(10) 0.01083(12) -0.00150(10)
Hg2 0.03585(14) 0.02129(12) 0.02879(13) 0.00149(8) 0.01230(10) -0.00216(8)
Sb1 0.02366(17) 0.01500(17) 0.01926(17) -0.00055(11) 0.00838(13) -0.00136(12)
Sb2 0.02460(18) 0.02291(18) 0.01533(16) -0.00267(12) 0.00503(13) -0.00095(13)
S1 0.0243(6) 0.0168(6) 0.0167(6) -0.0006(4) 0.0059(5) -0.0005(4)
S2 0.0211(6) 0.0281(6) 0.0220(6) 0.0047(5) 0.0090(5) 0.0023(5)
S3 0.0244(6) 0.0214(6) 0.0305(7) -0.0010(5) 0.0134(5) 0.0001(5)
S4 0.0449(8) 0.0183(6) 0.0411(8) -0.0017(6) 0.0299(7) -0.0057(6)
S5 0.0230(6) 0.0257(6) 0.0231(6) -0.0012(5) 0.0017(5) -0.0076(5)
N1 0.027(2) 0.030(3) 0.030(2) 0.001(2) -0.002(2) 0.0037(19)
N2 0.018(2) 0.041(3) 0.030(2) -0.004(2) 0.0064(19) -0.0027(19)
N3 0.027(2) 0.050(3) 0.019(2) 0.001(2) 0.0075(19) -0.004(2)
C1 0.052(4) 0.033(3) 0.040(4) 0.009(3) 0.009(3) -0.008(3)
C2 0.044(4) 0.046(4) 0.051(4) -0.015(3) 0.011(3) 0.013(3)
C3 0.030(3) 0.038(3) 0.038(3) 0.000(3) 0.009(3) -0.015(2)
C4 0.036(3) 0.057(4) 0.030(3) -0.016(3) 0.010(3) -0.007(3)

loop_
_atom_type_symbol
_atom_type_description
_atom_type_scat_dispersion_real
_atom_type_scat_dispersion_imag
_atom_type_scat_source
C C 0.0033 0.0016 'International Tables Vol C Tables 4.2.6.8 and 6.1.1.4'
H H 0.0000 0.0000 'International Tables Vol C Tables 4.2.6.8 and 6.1.1.4'
N N 0.0061 0.0033 'International Tables Vol C Tables 4.2.6.8 and 6.1.1.4'
S S 0.1246 0.1234 'International Tables Vol C Tables 4.2.6.8 and 6.1.1.4'
Mn Mn 0.3368 0.7283 'International Tables Vol C Tables 4.2.6.8 and 6.1.1.4'
Sb Sb -0.5866 1.5461 'International Tables Vol C Tables 4.2.6.8 and 6.1.1.4'
Hg Hg -2.3894 9.2266 'International Tables Vol C Tables 4.2.6.8 and 6.1.1.4'

loop_
_geom_angle_atom_site_label_1
_geom_angle_atom_site_label_2
_geom_angle_atom_site_label_3
_geom_angle
_geom_angle_site_symmetry_1
_geom_angle_site_symmetry_3
N1 Mn1 N1 180.0 3_545 .
N1 Mn1 N2 81.72(18) 3_545 3_545
N1 Mn1 N2 98.28(18) . 3_545
N1 Mn1 N2 98.28(18) 3_545 .
N1 Mn1 N2 81.72(18) . .
N2 Mn1 N2 180.0 3_545 .
N1 Mn1 N3 98.69(19) 3_545 .
N1 Mn1 N3 81.30(19) . .
N2 Mn1 N3 88.67(18) 3_545 .
N2 Mn1 N3 91.33(18) . .
N1 Mn1 N3 81.30(19) 3_545 3_545
N1 Mn1 N3 98.70(19) . 3_545
N2 Mn1 N3 91.33(18) 3_545 3_545
N2 Mn1 N3 88.67(18) . 3_545
N3 Mn1 N3 180.0 . 3_545
S1 Hg1 S1 180.0 3_665 .
S3 Hg2 S2 130.53(4) . .
S3 Hg2 S4 109.90(4) . .
S2 Hg2 S4 104.17(4) . .
S3 Hg2 S1 99.40(4) . .
S2 Hg2 S1 106.17(4) . .
S4 Hg2 S1 103.77(5) . .
S4 Sb1 S5 91.93(5) 3_655 .
S4 Sb1 S1 91.01(4) 3_655 .
S5 Sb1 S1 96.66(4) . .
S2 Sb2 S3 97.23(4) . 2_645
S2 Sb2 S5 97.87(4) . 4_566
S3 Sb2 S5 95.85(5) 2_645 4_566
Hg1 S1 Sb1 102.93(5) . .
Hg1 S1 Hg2 91.82(4) . .
Sb1 S1 Hg2 95.95(4) . .
Sb2 S2 Hg2 100.34(5) . .
Sb2 S3 Hg2 106.42(5) 2_655 .
Sb1 S4 Hg2 94.39(5) 3_655 .
Sb2 S5 Sb1 102.79(5) 4_565 .
C2 N1 C1 114.8(5) . .
C2 N1 Mn1 109.0(4) . .
C1 N1 Mn1 107.8(4) . .
C2 N1 H1C 108.4 . .
C1 N1 H1C 108.4 . .
Mn1 N1 H1C 108.4 . .
C3 N2 Mn1 110.1(3) . .
C3 N2 H2C 109.6 . .
Mn1 N2 H2C 109.6 . .
C3 N2 H2D 109.6 . .
Mn1 N2 H2D 109.6 . .
H2C N2 H2D 108.2 . .
C4 N3 Mn1 110.0(4) . .
C4 N3 H3C 109.7 . .
Mn1 N3 H3C 109.7 . .
C4 N3 H3D 109.7 . .
Mn1 N3 H3D 109.7 . .
H3C N3 H3D 108.2 . .
N1 C1 C3 111.7(5) . .
N1 C1 H1A 109.3 . .
C3 C1 H1A 109.3 . .
N1 C1 H1B 109.3 . .
C3 C1 H1B 109.3 . .
H1A C1 H1B 107.9 . .
N1 C2 C4 113.6(5) . .
N1 C2 H2A 108.8 . .
C4 C2 H2A 108.8 . .
N1 C2 H2B 108.8 . .
C4 C2 H2B 108.8 . .
H2A C2 H2B 107.7 . .
N2 C3 C1 111.8(5) . .
N2 C3 H3A 109.3 . .
C1 C3 H3A 109.3 . .
N2 C3 H3B 109.3 . .
C1 C3 H3B 109.3 . .
H3A C3 H3B 107.9 . .
N3 C4 C2 111.0(5) . .
N3 C4 H4A 109.4 . .
C2 C4 H4A 109.4 . .
N3 C4 H4B 109.4 . .
C2 C4 H4B 109.4 . .
H4A C4 H4B 108.0 . .

loop_
_geom_bond_atom_site_label_1
_geom_bond_atom_site_label_2
_geom_bond_distance
_geom_bond_site_symmetry_2
Mn1 N1 2.135(5) 3_545
Mn1 N1 2.135(5) .
Mn1 N2 2.172(4) 3_545
Mn1 N2 2.172(4) .
Mn1 N3 2.194(5) .
Mn1 N3 2.194(5) 3_545
Hg1 S1 2.3827(12) 3_665
Hg1 S1 2.3827(12) .
Hg2 S3 2.4787(13) .
Hg2 S2 2.5179(13) .
Hg2 S4 2.5256(14) .
Hg2 S1 2.7270(13) .
Sb1 S4 2.4010(13) 3_655
Sb1 S5 2.4834(13) .
Sb1 S1 2.5116(12) .
Sb2 S2 2.4067(13) .
Sb2 S3 2.4304(13) 2_645
Sb2 S5 2.4565(14) 4_566
S3 Sb2 2.4304(13) 2_655
S4 Sb1 2.4010(13) 3_655
S5 Sb2 2.4565(14) 4_565
N1 C2 1.474(8) .
N1 C1 1.485(8) .
N1 H1C 0.9100 .
N2 C3 1.461(7) .
N2 H2C 0.9000 .
N2 H2D 0.9000 .
N3 C4 1.453(8) .
N3 H3C 0.9000 .
N3 H3D 0.9000 .
C1 C3 1.514(9) .
C1 H1A 0.9700 .
C1 H1B 0.9700 .
C2 C4 1.513(10) .
C2 H2A 0.9700 .
C2 H2B 0.9700 .
C3 H3A 0.9700 .
C3 H3B 0.9700 .
C4 H4A 0.9700 .
C4 H4B 0.9700 .

loop_
_geom_hbond_atom_site_label_D
_geom_hbond_atom_site_label_H
_geom_hbond_atom_site_label_A
_geom_hbond_distance_DH
_geom_hbond_distance_HA
_geom_hbond_distance_DA
_geom_hbond_angle_DHA
_geom_hbond_site_symmetry_A
N1 H1C S5 0.91 2.67 3.538(5) 158.8 2_544
N2 H2C S2 0.90 2.75 3.391(5) 129.2 2_645
N2 H2D S3 0.90 2.73 3.552(5) 152.6 3_655
N3 H3C S3 0.90 2.75 3.642(5) 170.3 1_445
N3 H3D S5 0.90 2.83 3.653(5) 152.0 4_556

loop_
_geom_torsion_atom_site_label_1
_geom_torsion_atom_site_label_2
_geom_torsion_atom_site_label_3
_geom_torsion_atom_site_label_4
_geom_torsion
_geom_torsion_site_symmetry_1
_geom_torsion_site_symmetry_4
S1 Hg1 S1 Sb1 28(4) 3_665 .
S1 Hg1 S1 Hg2 125(4) 3_665 .
S4 Sb1 S1 Hg1 -177.00(5) 3_655 .
S5 Sb1 S1 Hg1 -84.94(5) . .
S4 Sb1 S1 Hg2 89.75(5) 3_655 .
S5 Sb1 S1 Hg2 -178.20(4) . .
S3 Hg2 S1 Hg1 6.66(4) . .
S2 Hg2 S1 Hg1 143.87(4) . .
S4 Hg2 S1 Hg1 -106.65(4) . .
S3 Hg2 S1 Sb1 109.86(4) . .
S2 Hg2 S1 Sb1 -112.93(4) . .
S4 Hg2 S1 Sb1 -3.45(5) . .
S3 Sb2 S2 Hg2 174.27(4) 2_645 .
S5 Sb2 S2 Hg2 -88.76(5) 4_566 .
S3 Hg2 S2 Sb2 132.26(5) . .
S4 Hg2 S2 Sb2 -95.08(5) . .
S1 Hg2 S2 Sb2 14.12(5) . .
S2 Hg2 S3 Sb2 -35.34(8) . 2_655
S4 Hg2 S3 Sb2 -166.03(5) . 2_655
S1 Hg2 S3 Sb2 85.52(5) . 2_655
S3 Hg2 S4 Sb1 165.41(5) . 3_655
S2 Hg2 S4 Sb1 21.88(6) . 3_655
S1 Hg2 S4 Sb1 -89.07(5) . 3_655
S4 Sb1 S5 Sb2 172.26(5) 3_655 4_565
S1 Sb1 S5 Sb2 81.02(5) . 4_565
N1 Mn1 N1 C2 -76.1(4) 3_545 .
N2 Mn1 N1 C2 74.2(4) 3_545 .
N2 Mn1 N1 C2 -105.8(4) . .
N3 Mn1 N1 C2 -13.1(4) . .
N3 Mn1 N1 C2 166.9(4) 3_545 .
N1 Mn1 N1 C1 49(100) 3_545 .
N2 Mn1 N1 C1 -160.6(4) 3_545 .
N2 Mn1 N1 C1 19.4(4) . .
N3 Mn1 N1 C1 112.1(4) . .
N3 Mn1 N1 C1 -67.9(4) 3_545 .
N1 Mn1 N2 C3 -175.7(4) 3_545 .
N1 Mn1 N2 C3 4.2(4) . .
N2 Mn1 N2 C3 139.5(15) 3_545 .
N3 Mn1 N2 C3 -76.8(4) . .
N3 Mn1 N2 C3 103.2(4) 3_545 .
N1 Mn1 N3 C4 170.0(4) 3_545 .
N1 Mn1 N3 C4 -10.0(4) . .
N2 Mn1 N3 C4 -108.6(4) 3_545 .
N2 Mn1 N3 C4 71.4(4) . .
N3 Mn1 N3 C4 -164(5) 3_545 .
C2 N1 C1 C3 81.4(7) . .
Mn1 N1 C1 C3 -40.3(6) . .
C1 N1 C2 C4 -86.3(7) . .
Mn1 N1 C2 C4 34.7(7) . .
Mn1 N2 C3 C1 -27.3(6) . .
N1 C1 C3 N2 46.2(7) . .
Mn1 N3 C4 C2 31.0(6) . .
N1 C2 C4 N3 -44.9(8) . .
